data_7114129
loop_
_publ_author_name
'Dorta, Reto'
'Rozenberg, Haim'
'Milstein, David'

_publ_section_title
;
 The first fully characterized neutral and cationic rhodium(i)-complexes
 containing DMSO as the only dative ligand; S-, O- and bridging
 S,O-bidentate binding modes
;
_journal_issue 7
_journal_name_full 'Chemical Communications'
_journal_page_first 710
_journal_paper_doi 10.1039/b200321j
_journal_year 2002
_chemical_formula_sum 'C6 H18 Cl O3 Rh S3'
_chemical_formula_weight 372.74
_chemical_name_systematic
; 
? 
;
_space_group_IT_number 14
_symmetry_cell_setting monoclinic
_symmetry_space_group_name_Hall '-P 2ybc'
_symmetry_space_group_name_H-M 'P 1 21/c 1'
_atom_sites_solution_hydrogens geom
_atom_sites_solution_primary direct
_atom_sites_solution_secondary difmap
_audit_creation_method SHELXL-97
_cell_angle_alpha 90.00
_cell_angle_beta 90.58(3)
_cell_angle_gamma 90.00
_cell_formula_units_Z 4
_cell_length_a 5.7250(11)
_cell_length_b 15.932(3)
_cell_length_c 14.368(3)
_cell_measurement_temperature 120(2)
_cell_measurement_theta_max 24.10
_cell_measurement_theta_min 2.92
_cell_volume 1310.4(4)
_computing_structure_refinement 'SHELXL-97 (Sheldrick, 1997)'
_computing_structure_solution 'SHELXS-97 (Sheldrick, 1990)'
_diffrn_ambient_temperature 120(2)
_diffrn_measured_fraction_theta_full 0.993
_diffrn_measured_fraction_theta_max 0.993
_diffrn_measurement_device_type KappaCCD
_diffrn_radiation_monochromator graphite
_diffrn_radiation_source 'fine-focus sealed tube'
_diffrn_radiation_type MoK\a
_diffrn_radiation_wavelength 0.71073
_diffrn_reflns_av_R_equivalents 0.040
_diffrn_reflns_av_sigmaI/netI 0.0371
_diffrn_reflns_limit_h_max 6
_diffrn_reflns_limit_h_min 0
_diffrn_reflns_limit_k_max 18
_diffrn_reflns_limit_k_min 0
_diffrn_reflns_limit_l_max 16
_diffrn_reflns_limit_l_min -16
_diffrn_reflns_number 2076
_diffrn_reflns_theta_full 24.10
_diffrn_reflns_theta_max 24.10
_diffrn_reflns_theta_min 2.92
_exptl_absorpt_coefficient_mu 1.966
_exptl_absorpt_correction_type none
_exptl_crystal_colour orange
_exptl_crystal_density_diffrn 1.889
_exptl_crystal_density_method 'not measured'
_exptl_crystal_description parallelogram
_exptl_crystal_F_000 752
_exptl_crystal_size_max 0.4
_exptl_crystal_size_mid 0.1
_exptl_crystal_size_min 0.1
_refine_diff_density_max 0.424
_refine_diff_density_min -0.626
_refine_diff_density_rms 0.108
_refine_ls_extinction_method none
_refine_ls_goodness_of_fit_ref 1.006
_refine_ls_hydrogen_treatment mixed
_refine_ls_matrix_type full
_refine_ls_number_parameters 133
_refine_ls_number_reflns 2076
_refine_ls_number_restraints 0
_refine_ls_restrained_S_all 1.006
_refine_ls_R_factor_all 0.0307
_refine_ls_R_factor_gt 0.0278
_refine_ls_shift/su_max 0.005
_refine_ls_shift/su_mean 0.001
_refine_ls_structure_factor_coef Fsqd
_refine_ls_weighting_details 'calc w=1/[\s^2^(Fo^2^)+(0.0000P)^2^+6.7827P] where P=(Fo^2^+2Fc^2^)/3'
_refine_ls_weighting_scheme calc
_refine_ls_wR_factor_gt 0.0661
_refine_ls_wR_factor_ref 0.0675
_reflns_number_gt 1922
_reflns_number_total 2076
_reflns_threshold_expression >2sigma(I)
_cod_data_source_file b200321j.txt
_cod_data_source_block m248
_cod_original_cell_volume 1310.4(5)
_cod_original_sg_symbol_H-M P21/c
_cod_database_code 7114129

loop_
_symmetry_equiv_pos_as_xyz
'x, y, z'
'-x, y+1/2, -z+1/2'
'-x, -y, -z'
'x, -y-1/2, z-1/2'

loop_
_atom_site_label
_atom_site_type_symbol
_atom_site_fract_x
_atom_site_fract_y
_atom_site_fract_z
_atom_site_U_iso_or_equiv
_atom_site_adp_type
_atom_site_occupancy
_atom_site_symmetry_multiplicity
_atom_site_calc_flag
_atom_site_refinement_flags
Rh1 Rh 0.31933(5) 0.431116(18) 0.22535(2) 0.01119(12) Uani 1 1 d .
Cl2 Cl 0.30213(18) 0.54348(6) 0.11896(7) 0.0201(2) Uani 1 1 d .
S3 S 0.53022(17) 0.51760(6) 0.31975(7) 0.0134(2) Uani 1 1 d .
O30 O 0.6510(5) 0.48145(18) 0.4025(2) 0.0192(6) Uani 1 1 d .
C31 C 0.3523(7) 0.6027(3) 0.3586(3) 0.0189(9) Uani 1 1 d .
H31A H 0.2429 0.5825 0.4035 0.028 Uiso 1 1 calc R
H31B H 0.2690 0.6263 0.3065 0.028 Uiso 1 1 calc R
H31C H 0.4496 0.6450 0.3866 0.028 Uiso 1 1 calc R
C32 C 0.7483(7) 0.5738(3) 0.2573(3) 0.0201(10) Uani 1 1 d .
H32A H 0.8179 0.6153 0.2973 0.030 Uiso 1 1 calc R
H32B H 0.6778 0.6009 0.2044 0.030 Uiso 1 1 calc R
H32C H 0.8663 0.5355 0.2368 0.030 Uiso 1 1 calc R
S4 S 0.26874(17) 0.33568(6) 0.33489(7) 0.0139(2) Uani 1 1 d .
O40 O 0.0980(5) 0.26789(18) 0.3157(2) 0.0211(7) Uani 1 1 d .
C41 C 0.1756(7) 0.3847(3) 0.4401(3) 0.0180(9) Uani 1 1 d .
H41A H 0.0372 0.4171 0.4279 0.027 Uiso 1 1 calc R
H41B H 0.2970 0.4209 0.4632 0.027 Uiso 1 1 calc R
H41C H 0.1424 0.3424 0.4857 0.027 Uiso 1 1 calc R
C42 C 0.5310(7) 0.2860(3) 0.3746(3) 0.0223(10) Uani 1 1 d .
H42A H 0.4974 0.2513 0.4275 0.033 Uiso 1 1 calc R
H42B H 0.6433 0.3280 0.3921 0.033 Uiso 1 1 calc R
H42C H 0.5933 0.2520 0.3257 0.033 Uiso 1 1 calc R
S5 S 0.16762(17) 0.34105(6) 0.11648(7) 0.0132(2) Uani 1 1 d .
O50 O 0.2762(5) 0.25620(17) 0.1129(2) 0.0220(7) Uani 1 1 d .
C51 C 0.1813(8) 0.3806(3) 0.0011(3) 0.0197(9) Uani 1 1 d .
H51A H 0.3389 0.3967 -0.0123 0.029 Uiso 1 1 calc R
H51B H 0.0807 0.4285 -0.0049 0.029 Uiso 1 1 calc R
H51C H 0.1317 0.3378 -0.0418 0.029 Uiso 1 1 calc R
C52 C -0.1407(7) 0.3276(3) 0.1258(4) 0.0274(11) Uani 1 1 d .
H52A H -0.1960 0.2924 0.0761 0.041 Uiso 1 1 calc R
H52B H -0.2161 0.3813 0.1219 0.041 Uiso 1 1 calc R
H52C H -0.1758 0.3019 0.1844 0.041 Uiso 1 1 calc R

loop_
_atom_site_aniso_label
_atom_site_aniso_U_11
_atom_site_aniso_U_22
_atom_site_aniso_U_33
_atom_site_aniso_U_23
_atom_site_aniso_U_13
_atom_site_aniso_U_12
Rh1 0.01178(18) 0.00988(18) 0.01192(19) -0.00047(12) 0.00051(12) -0.00077(12)
Cl2 0.0244(5) 0.0161(5) 0.0198(6) 0.0047(4) -0.0037(4) -0.0037(4)
S3 0.0122(5) 0.0129(5) 0.0152(5) -0.0018(4) 0.0001(4) -0.0014(4)
O30 0.0193(15) 0.0183(15) 0.0199(16) 0.0022(13) -0.0048(12) -0.0002(12)
C31 0.016(2) 0.016(2) 0.025(2) -0.0066(18) 0.0015(18) 0.0013(17)
C32 0.015(2) 0.020(2) 0.026(2) 0.0012(19) 0.0034(18) -0.0068(17)
S4 0.0146(5) 0.0122(5) 0.0149(5) 0.0010(4) 0.0010(4) -0.0006(4)
O40 0.0224(16) 0.0160(15) 0.0248(17) -0.0008(13) -0.0011(13) -0.0067(12)
C41 0.022(2) 0.022(2) 0.010(2) 0.0002(17) 0.0043(17) 0.0016(18)
C42 0.018(2) 0.016(2) 0.033(3) 0.005(2) 0.0014(19) 0.0037(18)
S5 0.0136(5) 0.0112(5) 0.0147(5) -0.0019(4) -0.0010(4) 0.0009(4)
O50 0.0322(17) 0.0107(14) 0.0231(17) -0.0025(13) -0.0041(14) 0.0058(13)
C51 0.027(2) 0.018(2) 0.014(2) 0.0025(18) -0.0017(18) 0.0026(18)
C52 0.012(2) 0.034(3) 0.036(3) -0.009(2) -0.001(2) -0.0073(19)

loop_
_atom_type_symbol
_atom_type_description
_atom_type_scat_dispersion_real
_atom_type_scat_dispersion_imag
_atom_type_scat_source
C C 0.0033 0.0016 'International Tables Vol C Tables 4.2.6.8 and 6.1.1.4'
H H 0.0000 0.0000 'International Tables Vol C Tables 4.2.6.8 and 6.1.1.4'
O O 0.0106 0.0060 'International Tables Vol C Tables 4.2.6.8 and 6.1.1.4'
S S 0.1246 0.1234 'International Tables Vol C Tables 4.2.6.8 and 6.1.1.4'
Cl Cl 0.1484 0.1585 'International Tables Vol C Tables 4.2.6.8 and 6.1.1.4'
Rh Rh -1.1178 0.9187 'International Tables Vol C Tables 4.2.6.8 and 6.1.1.4'

loop_
_geom_angle_atom_site_label_1
_geom_angle_atom_site_label_2
_geom_angle_atom_site_label_3
_geom_angle
S4 Rh1 S3 93.72(4)
S4 Rh1 S5 90.22(4)
S3 Rh1 S5 169.86(4)
S4 Rh1 Cl2 168.63(4)
S3 Rh1 Cl2 86.84(4)
S5 Rh1 Cl2 91.14(4)
O30 S3 C32 105.92(19)
O30 S3 C31 107.86(19)
C32 S3 C31 100.4(2)
O30 S3 Rh1 118.86(12)
C32 S3 Rh1 111.98(15)
C31 S3 Rh1 110.18(14)
S3 C31 H31A 109.5
S3 C31 H31B 109.5
H31A C31 H31B 109.5
S3 C31 H31C 109.5
H31A C31 H31C 109.5
H31B C31 H31C 109.5
S3 C32 H32A 109.5
S3 C32 H32B 109.5
H32A C32 H32B 109.5
S3 C32 H32C 109.5
H32A C32 H32C 109.5
H32B C32 H32C 109.5
O40 S4 C42 106.72(19)
O40 S4 C41 105.90(19)
C42 S4 C41 100.4(2)
O40 S4 Rh1 117.40(13)
C42 S4 Rh1 114.63(16)
C41 S4 Rh1 110.14(15)
S4 C41 H41A 109.5
S4 C41 H41B 109.5
H41A C41 H41B 109.5
S4 C41 H41C 109.5
H41A C41 H41C 109.5
H41B C41 H41C 109.5
S4 C42 H42A 109.5
S4 C42 H42B 109.5
H42A C42 H42B 109.5
S4 C42 H42C 109.5
H42A C42 H42C 109.5
H42B C42 H42C 109.5
O50 S5 C51 105.51(19)
O50 S5 C52 107.9(2)
C51 S5 C52 99.5(2)
O50 S5 Rh1 115.93(13)
C51 S5 Rh1 113.32(15)
C52 S5 Rh1 113.14(16)
S5 C51 H51A 109.5
S5 C51 H51B 109.5
H51A C51 H51B 109.5
S5 C51 H51C 109.5
H51A C51 H51C 109.5
H51B C51 H51C 109.5
S5 C52 H52A 109.5
S5 C52 H52B 109.5
H52A C52 H52B 109.5
S5 C52 H52C 109.5
H52A C52 H52C 109.5
H52B C52 H52C 109.5

loop_
_geom_bond_atom_site_label_1
_geom_bond_atom_site_label_2
_geom_bond_distance
Rh1 S4 2.2095(11)
Rh1 S3 2.2722(11)
Rh1 S5 2.2874(11)
Rh1 Cl2 2.3555(11)
S3 O30 1.485(3)
S3 C32 1.786(4)
S3 C31 1.788(4)
C31 H31A 0.9600
C31 H31B 0.9600
C31 H31C 0.9600
C32 H32A 0.9600
C32 H32B 0.9600
C32 H32C 0.9600
S4 O40 1.481(3)
S4 C42 1.786(4)
S4 C41 1.788(4)
C41 H41A 0.9600
C41 H41B 0.9600
C41 H41C 0.9600
C42 H42A 0.9600
C42 H42B 0.9600
C42 H42C 0.9600
S5 O50 1.489(3)
S5 C51 1.776(4)
S5 C52 1.784(4)
C51 H51A 0.9600
C51 H51B 0.9600
C51 H51C 0.9600
C52 H52A 0.9600
C52 H52B 0.9600
C52 H52C 0.9600

loop_
_geom_torsion_atom_site_label_1
_geom_torsion_atom_site_label_2
_geom_torsion_atom_site_label_3
_geom_torsion_atom_site_label_4
_geom_torsion
S4 Rh1 S3 O30 22.94(15)
S5 Rh1 S3 O30 -89.7(3)
Cl2 Rh1 S3 O30 -168.44(15)
S4 Rh1 S3 C32 147.01(16)
S5 Rh1 S3 C32 34.4(3)
Cl2 Rh1 S3 C32 -44.37(16)
S4 Rh1 S3 C31 -102.20(17)
S5 Rh1 S3 C31 145.2(2)
Cl2 Rh1 S3 C31 66.41(17)
S3 Rh1 S4 O40 168.94(14)
S5 Rh1 S4 O40 -20.41(15)
Cl2 Rh1 S4 O40 76.5(2)
S3 Rh1 S4 C42 -64.60(18)
S5 Rh1 S4 C42 106.05(18)
Cl2 Rh1 S4 C42 -157.1(2)
S3 Rh1 S4 C41 47.69(16)
S5 Rh1 S4 C41 -141.66(16)
Cl2 Rh1 S4 C41 -44.8(3)
S4 Rh1 S5 O50 -52.76(15)
S3 Rh1 S5 O50 60.2(3)
Cl2 Rh1 S5 O50 138.53(15)
S4 Rh1 S5 C51 -175.00(16)
S3 Rh1 S5 C51 -62.1(3)
Cl2 Rh1 S5 C51 16.29(16)
S4 Rh1 S5 C52 72.64(19)
S3 Rh1 S5 C52 -174.4(3)
Cl2 Rh1 S5 C52 -96.06(19)
